data_4302131
loop_
_publ_author_name
'C. Matthew Whaley'
'Thomas B. Rauchfuss'
'Scott R. Wilson'

_publ_contact_author
; 
Scott R. Wilson 
University of Illinois 
School of Chemical Sciences, Box 59-1 
505 South Mathews Avenue 
Urbana, Illinois  61801 
USA 
;
_publ_contact_author_email srwilson@uiuc.edu
_publ_contact_author_fax '1  217 244 8068'
_publ_contact_author_phone '1  217 244 1708'
_publ_section_title
;
Coordination Chemistry of [HFe(CN)2(CO)3]- and Its Derivatives: Toward a
Model for the Iron Subsite of the [NiFe]-Hydrogenases
;
_journal_name_full 'Inorganic Chemistry'
_journal_page_first 4462
_journal_page_last 4469
_journal_paper_doi 10.1021/ic900200s
_journal_volume 48
_journal_year 2009
_chemical_formula_moiety '2(C41 H47 Fe K N2 O7 P2), C2 H3 N, C4 H10 O'
_chemical_formula_sum 'C88 H107 Fe2 K2 N5 O15 P4'
_chemical_formula_weight 1788.57
_chemical_name_systematic
; 
? 
;
_space_group_IT_number 14
_symmetry_cell_setting monoclinic
_symmetry_space_group_name_Hall '-P 2yn'
_symmetry_space_group_name_H-M 'P 1 21/n 1'
_atom_sites_solution_hydrogens geom
_atom_sites_solution_primary direct
_atom_sites_solution_secondary difmap
_audit_creation_method SHELXL-97
_audit_update_record
; 
2008-07-16   text and data added, srw 
;
_cell_angle_alpha 90.00
_cell_angle_beta 98.571(4)
_cell_angle_gamma 90.00
_cell_formula_units_Z 4
_cell_length_a 17.4781(13)
_cell_length_b 13.9037(10)
_cell_length_c 38.042(3)
_cell_measurement_reflns_used 2232
_cell_measurement_temperature 193(2)
_cell_measurement_theta_max 17.81
_cell_measurement_theta_min 2.17
_cell_volume 9141.4(12)
_computing_cell_refinement 'SAINT V7.23A (Bruker, 2005)'
_computing_data_collection 'APEX2 V2.0-1 (Bruker, 2004)'
_computing_data_reduction
; 
SAINT V7.23A, XPREP V2005/2, SADABS V2007/4, TWINABS V2007/5 
(Bruker, 2005 & 2007) 
;
_computing_molecular_graphics 'SHELXTL V6.12 (Bruker, 2005)'
_computing_publication_material 'XCIF V6.12 (Bruker, 2005)'
_computing_structure_refinement 'SHELXTL V6.12 (Bruker, 2005)'
_computing_structure_solution 'SHELXTL V6.12 (Bruker, 2005)'
_diffrn_ambient_temperature 193(2)
_diffrn_measured_fraction_theta_full 0.997
_diffrn_measured_fraction_theta_max 0.997
_diffrn_measurement_device 'Bruker Kappa/ApexII CCD'
_diffrn_measurement_method 'profile data from \f and \w scans'
_diffrn_radiation_monochromator graphite
_diffrn_radiation_source 'fine-focus sealed tube'
_diffrn_radiation_type MoK\a
_diffrn_radiation_wavelength 0.71073
_diffrn_radiation_wavelength_id ga60qas
_diffrn_reflns_av_R_equivalents 0.2385
_diffrn_reflns_av_sigmaI/netI 0.2492
_diffrn_reflns_limit_h_max 21
_diffrn_reflns_limit_h_min -21
_diffrn_reflns_limit_k_max 16
_diffrn_reflns_limit_k_min -16
_diffrn_reflns_limit_l_max 45
_diffrn_reflns_limit_l_min -45
_diffrn_reflns_number 85419
_diffrn_reflns_theta_full 25.38
_diffrn_reflns_theta_max 25.38
_diffrn_reflns_theta_min 1.56
_exptl_absorpt_coefficient_mu 0.542
_exptl_absorpt_correction_T_max 0.9892
_exptl_absorpt_correction_T_min 0.8115
_exptl_absorpt_correction_type integration
_exptl_absorpt_process_details 'SHELXTL/XPREP V2005/2 (Bruker, 2005)'
_exptl_crystal_colour colourless
_exptl_crystal_density_diffrn 1.300
_exptl_crystal_density_method 'not measured'
_exptl_crystal_description needle
_exptl_crystal_F_000 3760
_exptl_crystal_id ga60qas
_exptl_crystal_preparation
; 
The data crystal was mounted using oil (Parantone-N, Exxon) to a 
0.3 mm cryo-loop (Hampton Research) with the (1 -4 0) scattering 
planes roughly normal to the spindle axis. 
;
_exptl_crystal_size_max 0.52
_exptl_crystal_size_mid 0.06
_exptl_crystal_size_min 0.02
_refine_diff_density_max 0.555
_refine_diff_density_min -0.371
_refine_diff_density_rms 0.087
_refine_ls_extinction_method none
_refine_ls_goodness_of_fit_ref 0.943
_refine_ls_hydrogen_treatment mixed
_refine_ls_matrix_type full
_refine_ls_number_parameters 1245
_refine_ls_number_reflns 16754
_refine_ls_number_restraints 2225
_refine_ls_restrained_S_all 1.033
_refine_ls_R_factor_all 0.2439
_refine_ls_R_factor_gt 0.0724
_refine_ls_shift/su_max 0.019
_refine_ls_shift/su_mean 0.000
_refine_ls_structure_factor_coef Fsqd
_refine_ls_weighting_details 'calc w=1/[\s^2^(Fo^2^)+(0.0639P)^2^+0.0000P] where P=(Fo^2^+2Fc^2^)/3'
_refine_ls_weighting_scheme calc
_refine_ls_wR_factor_gt 0.1294
_refine_ls_wR_factor_ref 0.1886
_reflns_number_gt 5917
_reflns_number_total 16754
_reflns_threshold_expression >2sigma(I)
_cod_data_source_file ic900200s_si_002_2.cif
_cod_data_source_block ga60qas
_cod_depositor_comments
;
The following automatic conversions were performed:
'_symmetry_cell_setting' value 'Monoclinic' changed to 'monoclinic'
according to '/home/saulius/struct/CIF-dictionaries/cif_core.dic'
dictionary named 'cif_core.dic' version 2.4.1 from 2010-06-29.

Automatic conversion script
Id: cif_fix_enum 1527 2010-12-29 10:47:43Z saulius 
;
_cod_original_cell_volume 9141.3(12)
_cod_original_sg_symbol_Hall '-P 2yn '
_cod_original_sg_symbol_H-M 'P 21/n  '
_cod_database_code 4302131

loop_
_symmetry_equiv_pos_as_xyz
'x, y, z'
'-x+1/2, y+1/2, -z+1/2'
'-x, -y, -z'
'x-1/2, -y-1/2, z-1/2'

loop_
_atom_site_label
_atom_site_type_symbol
_atom_site_fract_x
_atom_site_fract_y
_atom_site_fract_z
_atom_site_U_iso_or_equiv
_atom_site_adp_type
_atom_site_occupancy
_atom_site_symmetry_multiplicity
_atom_site_calc_flag
_atom_site_refinement_flags
_atom_site_disorder_assembly
_atom_site_disorder_group
C1 C 0.5749(5) 0.5386(5) 0.0417(2) 0.032(2) Uani 1 1 d . . .
H1 H 0.5726 0.5213 0.0174 0.038 Uiso 1 1 calc R . .
C2 C 0.5326(5) 0.6102(5) 0.0516(2) 0.034(2) Uani 1 1 d . . .
H2 H 0.4972 0.6444 0.0347 0.041 Uiso 1 1 calc R . .
C3 C 0.6091(4) 0.3521(5) 0.0657(2) 0.027(2) Uani 1 1 d . . .
C4 C 0.5778(5) 0.2938(5) 0.0898(2) 0.036(2) Uani 1 1 d . . .
H4 H 0.5740 0.3174 0.1129 0.043 Uiso 1 1 calc R . .
C5 C 0.5523(5) 0.2018(6) 0.0803(2) 0.045(2) Uani 1 1 d . . .
H5 H 0.5313 0.1628 0.0970 0.054 Uiso 1 1 calc R . .
C6 C 0.5569(5) 0.1664(6) 0.0469(3) 0.049(3) Uani 1 1 d . . .
H6 H 0.5388 0.1035 0.0405 0.059 Uiso 1 1 calc R . .
C7 C 0.5882(6) 0.2228(7) 0.0229(2) 0.057(3) Uani 1 1 d . . .
H7 H 0.5924 0.1983 0.0000 0.068 Uiso 1 1 calc R . .
C8 C 0.6135(5) 0.3149(6) 0.0320(2) 0.043(2) Uani 1 1 d . . .
H8 H 0.6342 0.3534 0.0151 0.051 Uiso 1 1 calc R . .
C9 C 0.7317(5) 0.4846(6) 0.0626(2) 0.031(2) Uani 1 1 d . . .
C10 C 0.7552(5) 0.5682(6) 0.0467(2) 0.040(2) Uani 1 1 d . . .
H10 H 0.7186 0.6174 0.0392 0.048 Uiso 1 1 calc R . .
C11 C 0.8316(6) 0.5793(7) 0.0418(2) 0.051(3) Uani 1 1 d . . .
H11 H 0.8470 0.6365 0.0311 0.061 Uiso 1 1 calc R . .
C12 C 0.8851(5) 0.5096(7) 0.0521(2) 0.046(3) Uani 1 1 d . . .
H12 H 0.9372 0.5180 0.0484 0.055 Uiso 1 1 calc R . .
C13 C 0.8637(6) 0.4279(7) 0.0678(2) 0.048(3) Uani 1 1 d . . .
H13 H 0.9011 0.3795 0.0751 0.057 Uiso 1 1 calc R . .
C14 C 0.7883(5) 0.4151(6) 0.0731(2) 0.040(2) Uani 1 1 d . . .
H14 H 0.7744 0.3579 0.0842 0.047 Uiso 1 1 calc R . .
C15 C 0.4450(4) 0.6522(5) 0.1072(2) 0.028(2) Uani 1 1 d . . .
C16 C 0.3927(5) 0.7132(6) 0.0870(2) 0.041(2) Uani 1 1 d . . .
H16 H 0.4096 0.7517 0.0690 0.049 Uiso 1 1 calc R . .
C17 C 0.3170(5) 0.7188(6) 0.0925(2) 0.044(2) Uani 1 1 d . . .
H17 H 0.2817 0.7600 0.0782 0.053 Uiso 1 1 calc R . .
C18 C 0.2924(5) 0.6643(6) 0.1190(2) 0.043(2) Uani 1 1 d . . .
H18 H 0.2400 0.6684 0.1228 0.051 Uiso 1 1 calc R . .
C19 C 0.3417(5) 0.6049(5) 0.1396(2) 0.034(2) Uani 1 1 d . . .
H19 H 0.3239 0.5682 0.1578 0.041 Uiso 1 1 calc R . .
C20 C 0.4180(5) 0.5978(5) 0.1341(2) 0.029(2) Uani 1 1 d . . .
H20 H 0.4524 0.5560 0.1486 0.035 Uiso 1 1 calc R . .
C21 C 0.5753(5) 0.7678(5) 0.0979(2) 0.035(2) Uani 1 1 d . . .
C22 C 0.6065(6) 0.8070(6) 0.0709(3) 0.065(3) Uani 1 1 d . . .
H22 H 0.6098 0.7697 0.0503 0.078 Uiso 1 1 calc R . .
C23 C 0.6339(7) 0.9010(8) 0.0726(4) 0.092(4) Uani 1 1 d . . .
H23 H 0.6566 0.9267 0.0535 0.111 Uiso 1 1 calc R . .
C24 C 0.6283(6) 0.9556(7) 0.1014(4) 0.070(4) Uani 1 1 d . . .
H24 H 0.6458 1.0204 0.1026 0.084 Uiso 1 1 calc R . .
C25 C 0.5969(6) 0.9161(7) 0.1289(3) 0.074(4) Uani 1 1 d . . .
H25 H 0.5942 0.9536 0.1495 0.088 Uiso 1 1 calc R . .
C26 C 0.5687(6) 0.8224(6) 0.1274(3) 0.057(3) Uani 1 1 d . . .
H26 H 0.5454 0.7968 0.1464 0.068 Uiso 1 1 calc R . .
C27 C 0.7082(5) 0.6138(6) 0.1304(2) 0.034(2) Uani 1 1 d . A .
C28 C 0.6755(5) 0.4315(5) 0.1519(2) 0.026(2) Uani 1 1 d . A .
C29 C 0.6009(5) 0.5818(5) 0.1724(2) 0.030(2) Uani 1 1 d . A .
O2 O 0.5071(3) 0.2547(4) 0.17015(16) 0.0540(18) Uani 1 1 d D . .
C30 C 0.4391(5) 0.3001(6) 0.1525(2) 0.054(3) Uani 1 1 d D A .
H30A H 0.4088 0.2529 0.1367 0.065 Uiso 1 1 calc R . .
H30B H 0.4541 0.3531 0.1376 0.065 Uiso 1 1 calc R . .
C31 C 0.3902(4) 0.3388(6) 0.1776(2) 0.053(3) Uani 1 1 d D . .
H31A H 0.3435 0.3693 0.1643 0.064 Uiso 1 1 calc R A .
H31B H 0.3736 0.2861 0.1922 0.064 Uiso 1 1 calc R . .
O3 O 0.4330(3) 0.4074(4) 0.19970(15) 0.0475(17) Uani 1 1 d D A .
C32 C 0.3891(4) 0.4484(6) 0.2248(2) 0.048(3) Uani 1 1 d D . .
H32A H 0.3743 0.3980 0.2408 0.057 Uiso 1 1 calc R A .
H32B H 0.3413 0.4784 0.2122 0.057 Uiso 1 1 calc R . .
C33 C 0.4384(4) 0.5220(5) 0.2454(2) 0.048(3) Uani 1 1 d D A .
H33A H 0.4583 0.5677 0.2290 0.057 Uiso 1 1 calc R . .
H33B H 0.4075 0.5586 0.2607 0.057 Uiso 1 1 calc R . .
O4 O 0.5013(3) 0.4753(4) 0.26684(14) 0.0427(16) Uani 1 1 d D . .
C34 C 0.5510(5) 0.5418(5) 0.2875(2) 0.054(3) Uani 1 1 d D A .
H34A H 0.5206 0.5853 0.3007 0.065 Uiso 1 1 calc R . .
H34B H 0.5790 0.5813 0.2719 0.065 Uiso 1 1 calc R . .
C35 C 0.6067(5) 0.4849(6) 0.3127(2) 0.064(3) Uani 1 1 d D . .
H35A H 0.6364 0.5280 0.3304 0.077 Uiso 1 1 calc R A .
H35B H 0.5786 0.4376 0.3254 0.077 Uiso 1 1 calc R . .
O5 O 0.6576(4) 0.4366(5) 0.29291(16) 0.064(2) Uani 1 1 d D A .
C36 C 0.7081(6) 0.3758(8) 0.3155(2) 0.060(3) Uani 0.773(6) 1 d PDU A 1
H36A H 0.6789 0.3212 0.3237 0.071 Uiso 0.773(6) 1 calc PR A 1
H36B H 0.7326 0.4120 0.3367 0.071 Uiso 0.773(6) 1 calc PR A 1
C37 C 0.7676(6) 0.3400(8) 0.2953(3) 0.067(3) Uani 0.773(6) 1 d PDU A 1
H37A H 0.8010 0.3942 0.2902 0.081 Uiso 0.773(6) 1 calc PR A 1
H37B H 0.8005 0.2924 0.3099 0.081 Uiso 0.773(6) 1 calc PR A 1
O6 O 0.7344(5) 0.2967(5) 0.26295(19) 0.063(2) Uani 0.773(6) 1 d PDU A 1
C38 C 0.7335(7) 0.1953(6) 0.2643(3) 0.065(3) Uani 0.773(6) 1 d PDU A 1
H38A H 0.7028 0.1740 0.2828 0.078 Uiso 0.773(6) 1 calc PR A 1
H38B H 0.7869 0.1710 0.2708 0.078 Uiso 0.773(6) 1 calc PR A 1
C39 C 0.6993(5) 0.1556(10) 0.2293(3) 0.066(3) Uani 0.773(6) 1 d PDU A 1
H39A H 0.7243 0.1852 0.2102 0.079 Uiso 0.773(6) 1 calc PR A 1
H39B H 0.7081 0.0853 0.2288 0.079 Uiso 0.773(6) 1 calc PR A 1
O7 O 0.6182(4) 0.1752(5) 0.2232(2) 0.059(2) Uani 0.773(6) 1 d PDU A 1
C40 C 0.5782(6) 0.1246(8) 0.1934(3) 0.069(3) Uani 0.773(6) 1 d PDU A 1
H40A H 0.5763 0.0551 0.1990 0.083 Uiso 0.773(6) 1 calc PR A 1
H40B H 0.6055 0.1327 0.1726 0.083 Uiso 0.773(6) 1 calc PR A 1
C41 C 0.4976(6) 0.1641(7) 0.1853(3) 0.069(3) Uani 0.773(6) 1 d PDU A 1
H41A H 0.4647 0.1220 0.1683 0.082 Uiso 0.773(6) 1 calc PR A 1
H41B H 0.4738 0.1703 0.2072 0.082 Uiso 0.773(6) 1 calc PR A 1
C42 C 0.0317(5) 0.2292(6) 0.0563(2) 0.035(2) Uani 1 1 d . . .
H42 H -0.0027 0.1932 0.0396 0.042 Uiso 1 1 calc R . .
C43 C 0.0704(5) 0.3036(5) 0.0463(2) 0.035(2) Uani 1 1 d . . .
H43 H 0.0638 0.3242 0.0222 0.042 Uiso 1 1 calc R . .
C44 C -0.0531(5) 0.1859(5) 0.1119(2) 0.033(2) Uani 1 1 d . . .
C45 C -0.1034(5) 0.1207(6) 0.0922(2) 0.039(2) Uani 1 1 d . . .
H45 H -0.0846 0.0797 0.0755 0.047 Uiso 1 1 calc R . .
C46 C -0.1796(5) 0.1155(7) 0.0969(3) 0.052(3) Uani 1 1 d . . .
H46 H -0.2131 0.0715 0.0831 0.063 Uiso 1 1 calc R . .
C47 C -0.2083(5) 0.1731(6) 0.1214(3) 0.049(3) Uani 1 1 d . . .
H47 H -0.2614 0.1700 0.1242 0.058 Uiso 1 1 calc R . .
C48 C -0.1584(6) 0.2353(6) 0.1419(2) 0.047(3) Uani 1 1 d . . .
H48 H -0.1772 0.2732 0.1595 0.056 Uiso 1 1 calc R . .
C49 C -0.0811(5) 0.2436(5) 0.1371(2) 0.033(2) Uani 1 1 d . . .
H49 H -0.0479 0.2881 0.1509 0.039 Uiso 1 1 calc R . .
C50 C 0.0774(5) 0.0720(6) 0.1041(2) 0.040(2) Uani 1 1 d . . .
C51 C 0.1252(6) 0.0383(7) 0.0815(3) 0.075(4) Uani 1 1 d . . .
H51 H 0.1393 0.0791 0.0635 0.090 Uiso 1 1 calc R . .
C52 C 0.1537(7) -0.0559(8) 0.0848(3) 0.090(4) Uani 1 1 d . . .
H52 H 0.1864 -0.0790 0.0689 0.108 Uiso 1 1 calc R . .
C53 C 0.1352(7) -0.1132(7) 0.1102(4) 0.074(4) Uani 1 1 d . . .
H53 H 0.1537 -0.1775 0.1119 0.088 Uiso 1 1 calc R . .
C54 C 0.0901(7) -0.0801(7) 0.1336(3) 0.087(4) Uani 1 1 d . . .
H54 H 0.0780 -0.1212 0.1520 0.104 Uiso 1 1 calc R . .
C55 C 0.0616(7) 0.0127(7) 0.1311(3) 0.074(4) Uani 1 1 d . . .
H55 H 0.0311 0.0357 0.1481 0.089 Uiso 1 1 calc R . .
C56 C 0.1108(5) 0.4923(5) 0.0717(2) 0.031(2) Uani 1 1 d . . .
C57 C 0.0835(5) 0.5488(6) 0.0970(2) 0.036(2) Uani 1 1 d . . .
H57 H 0.0799 0.5230 0.1199 0.044 Uiso 1 1 calc R . .
C58 C 0.0612(5) 0.6433(6) 0.0891(2) 0.045(2) Uani 1 1 d . . .
H58 H 0.0434 0.6827 0.1066 0.054 Uiso 1 1 calc R . .
C59 C 0.0650(6) 0.6797(6) 0.0558(3) 0.049(3) Uani 1 1 d . . .
H59 H 0.0496 0.7442 0.0504 0.059 Uiso 1 1 calc R . .
C60 C 0.0907(6) 0.6236(7) 0.0304(3) 0.056(3) Uani 1 1 d . . .
H60 H 0.0917 0.6486 0.0073 0.067 Uiso 1 1 calc R . .
C61 C 0.1152(5) 0.5314(6) 0.0384(2) 0.043(2) Uani 1 1 d . . .
H61 H 0.1354 0.4938 0.0210 0.052 Uiso 1 1 calc R . .
C62 C 0.2295(5) 0.3566(5) 0.0633(2) 0.031(2) Uani 1 1 d . . .
C63 C 0.2461(5) 0.2803(6) 0.0429(2) 0.043(2) Uani 1 1 d . . .
H63 H 0.2073 0.2333 0.0361 0.052 Uiso 1 1 calc R . .
C64 C 0.3173(6) 0.2694(7) 0.0321(3) 0.054(3) Uani 1 1 d . . .
H64 H 0.3267 0.2162 0.0177 0.065 Uiso 1 1 calc R . .
C65 C 0.3754(6) 0.3366(7) 0.0422(2) 0.048(3) Uani 1 1 d . . .
H65 H 0.4249 0.3302 0.0349 0.058 Uiso 1 1 calc R . .
C66 C 0.3593(6) 0.4116(8) 0.0627(3) 0.063(3) Uani 1 1 d . . .
H66 H 0.3984 0.4580 0.0701 0.076 Uiso 1 1 calc R . .
C67 C 0.2872(6) 0.4224(6) 0.0733(2) 0.049(3) Uani 1 1 d . . .
H67 H 0.2777 0.4758 0.0876 0.059 Uiso 1 1 calc R . .
C68 C 0.2131(5) 0.2262(5) 0.13356(19) 0.027(2) Uani 1 1 d . B .
C69 C 0.1035(5) 0.2585(5) 0.1764(2) 0.030(2) Uani 1 1 d . B .
C70 C 0.1799(5) 0.4087(6) 0.1565(2) 0.030(2) Uani 1 1 d . B .
O9 O -0.0684(3) 0.4310(4) 0.20104(15) 0.0446(16) Uani 1 1 d D . .
C71 C -0.1107(5) 0.5011(6) 0.1794(2) 0.064(3) Uani 1 1 d D . .
H71A H -0.1297 0.5511 0.1945 0.077 Uiso 1 1 calc R . .
H71B H -0.1560 0.4709 0.1648 0.077 Uiso 1 1 calc R . .
C72 C -0.0607(5) 0.5451(6) 0.1562(2) 0.061(3) Uani 1 1 d D B .
H72A H -0.0449 0.4951 0.1402 0.074 Uiso 1 1 calc R . .
H72B H -0.0907 0.5944 0.1412 0.074 Uiso 1 1 calc R . .
O10 O 0.0066(3) 0.5885(4) 0.17500(16) 0.0542(18) Uani 1 1 d D . .
C73 C -0.0002(7) 0.6803(9) 0.1897(6) 0.075(3) Uani 0.654(6) 1 d PDU B 1
H73A H -0.0255 0.6762 0.2113 0.089 Uiso 0.654(6) 1 calc PR B 1
H73B H -0.0311 0.7233 0.1723 0.089 Uiso 0.654(6) 1 calc PR B 1
C74 C 0.0807(7) 0.7171(9) 0.1988(3) 0.071(3) Uani 0.654(6) 1 d PDU B 1
H74A H 0.1082 0.7113 0.1780 0.085 Uiso 0.654(6) 1 calc PR B 1
H74B H 0.0799 0.7858 0.2056 0.085 Uiso 0.654(6) 1 calc PR B 1
O11 O 0.1198(5) 0.6624(6) 0.2277(2) 0.059(2) Uani 0.654(6) 1 d PDU B 1
C75 C 0.2002(6) 0.6830(11) 0.2353(4) 0.065(3) Uani 0.654(6) 1 d PDU B 1
H75A H 0.2082 0.7535 0.2369 0.078 Uiso 0.654(6) 1 calc PR B 1
H75B H 0.2268 0.6582 0.2160 0.078 Uiso 0.654(6) 1 calc PR B 1
C76 C 0.2330(8) 0.6375(7) 0.2693(3) 0.064(3) Uani 0.654(6) 1 d PDU B 1
H76A H 0.2856 0.6630 0.2773 0.077 Uiso 0.654(6) 1 calc PR B 1
H76B H 0.2005 0.6531 0.2877 0.077 Uiso 0.654(6) 1 calc PR B 1
O12 O 0.2366(6) 0.5370(6) 0.2653(2) 0.058(2) Uani 0.654(6) 1 d PDU B 1
C77 C 0.2692(6) 0.4899(9) 0.2970(3) 0.064(3) Uani 0.654(6) 1 d PDU B 1
H77A H 0.3069 0.5330 0.3112 0.076 Uiso 0.654(6) 1 calc PR B 1
H77B H 0.2971 0.4314 0.2911 0.076 Uiso 0.654(6) 1 calc PR B 1
C78 C 0.2077(7) 0.4632(10) 0.3178(3) 0.062(4) Uani 0.654(6) 1 d PDU B 1
H78A H 0.2292 0.4250 0.3389 0.074 Uiso 0.654(6) 1 calc PR B 1
H78B H 0.1825 0.5214 0.3257 0.074 Uiso 0.654(6) 1 calc PR B 1
O13 O 0.1533(4) 0.4072(5) 0.29435(17) 0.069(2) Uani 1 1 d D . .
C79 C 0.1039(5) 0.3581(7) 0.3149(2) 0.070(3) Uani 1 1 d D B .
H79A H 0.0760 0.4051 0.3279 0.084 Uiso 1 1 calc R . .
H79B H 0.1348 0.3157 0.3325 0.084 Uiso 1 1 calc R . .
C80 C 0.0479(5) 0.3002(5) 0.2904(2) 0.053(3) Uani 1 1 d D . .
H80A H 0.0756 0.2594 0.2751 0.063 Uiso 1 1 calc R B .
H80B H 0.0176 0.2580 0.3042 0.063 Uiso 1 1 calc R . .
O14 O -0.0021(3) 0.3656(4) 0.26928(14) 0.0443(16) Uani 1 1 d D B .
C81 C -0.0632(4) 0.3168(5) 0.2474(2) 0.050(3) Uani 1 1 d D . .
H81A H -0.0947 0.2798 0.2622 0.059 Uiso 1 1 calc R B .
H81B H -0.0419 0.2717 0.2312 0.059 Uiso 1 1 calc R . .
C82 C -0.1115(4) 0.3911(6) 0.2265(2) 0.047(3) Uani 1 1 d D B .
H82A H -0.1599 0.3617 0.2143 0.056 Uiso 1 1 calc R . .
H82B H -0.1254 0.4422 0.2425 0.056 Uiso 1 1 calc R . .
N1 N 0.7026(4) 0.3655(5) 0.16789(18) 0.0385(19) Uani 1 1 d . . .
N2 N 0.5894(4) 0.6020(5) 0.20073(19) 0.042(2) Uani 1 1 d . . .
N3 N 0.0902(4) 0.2372(5) 0.20422(19) 0.0408(19) Uani 1 1 d . . .
N4 N 0.2071(4) 0.4737(5) 0.17246(18) 0.0397(19) Uani 1 1 d . . .
O1 O 0.7609(3) 0.6645(4) 0.13258(16) 0.0481(17) Uani 1 1 d . . .
O8 O 0.2653(4) 0.1769(4) 0.13388(16) 0.0487(17) Uani 1 1 d . . .
P1 P 0.63669(13) 0.47590(14) 0.07642(5) 0.0263(5) Uani 1 1 d . A .
P2 P 0.54445(13) 0.64073(14) 0.09849(6) 0.0267(5) Uani 1 1 d . A .
P3 P 0.04702(13) 0.19844(14) 0.10347(6) 0.0304(6) Uani 1 1 d . B .
P4 P 0.13710(13) 0.36551(15) 0.08053(6) 0.0279(6) Uani 1 1 d . B .
Fe1 Fe 0.62505(7) 0.53974(7) 0.12738(3) 0.0249(3) Uani 1 1 d . . .
H1A H 0.552(4) 0.481(4) 0.1253(16) 0.030 Uiso 1 1 d . . .
Fe2 Fe 0.12793(7) 0.30027(7) 0.13149(3) 0.0271(3) Uani 1 1 d . . .
H2A H 0.050(4) 0.360(4) 0.1272(16) 0.032 Uiso 1 1 d . . .
K1 K 0.59623(11) 0.38747(12) 0.21955(5) 0.0373(5) Uani 1 1 d . A .
K2 K 0.09529(11) 0.45031(12) 0.22204(5) 0.0388(5) Uani 1 1 d . B .
C83 C 0.3840(8) 0.9986(8) 0.0791(3) 0.122(4) Uani 1 1 d DU . .
H83A H 0.4091 1.0610 0.0844 0.183 Uiso 1 1 calc R . .
H83B H 0.4233 0.9478 0.0813 0.183 Uiso 1 1 calc R . .
H83C H 0.3476 0.9865 0.0958 0.183 Uiso 1 1 calc R . .
C84 C 0.3409(7) 0.9994(7) 0.0417(3) 0.106(3) Uani 1 1 d DU . .
H84A H 0.3011 1.0507 0.0392 0.127 Uiso 1 1 calc R . .
H84B H 0.3772 1.0123 0.0246 0.127 Uiso 1 1 calc R . .
O15 O 0.3051(4) 0.9078(5) 0.03455(18) 0.084(2) Uani 1 1 d DU . .
C85 C 0.2529(7) 0.9066(8) 0.0011(3) 0.098(3) Uani 1 1 d DU . .
H85A H 0.2822 0.9144 -0.0191 0.117 Uiso 1 1 calc R . .
H85B H 0.2148 0.9596 0.0003 0.117 Uiso 1 1 calc R . .
C86 C 0.2120(7) 0.8101(8) -0.0013(3) 0.107(4) Uani 1 1 d DU . .
H86A H 0.1761 0.8063 -0.0236 0.161 Uiso 1 1 calc R . .
H86B H 0.1831 0.8034 0.0188 0.161 Uiso 1 1 calc R . .
H86C H 0.2503 0.7584 -0.0004 0.161 Uiso 1 1 calc R . .
N5 N 0.8520(12) 0.8702(13) 0.0281(4) 0.101(5) Uani 0.5564(16) 1 d PGU C 1
C87 C 0.8616(9) 0.8528(10) 0.0577(4) 0.093(4) Uani 0.5564(16) 1 d PGU C 1
C88 C 0.8737(17) 0.8308(17) 0.0951(4) 0.095(5) Uani 0.5564(16) 1 d PGU C 1
H88A H 0.9254 0.8521 0.1057 0.142 Uiso 0.5564(16) 1 d PG C 1
H88B H 0.8692 0.7612 0.0984 0.142 Uiso 0.5564(16) 1 d PG C 1
H88C H 0.8347 0.8640 0.1066 0.142 Uiso 0.5564(16) 1 d PG C 1
C89 C -0.0108(10) 0.6803(14) 0.1881(10) 0.071(4) Uani 0.346(6) 1 d PDU B 2
H89A H -0.0612 0.6762 0.1969 0.085 Uiso 0.346(6) 1 calc PR B 2
H89B H -0.0169 0.7264 0.1680 0.085 Uiso 0.346(6) 1 calc PR B 2
C90 C 0.0467(10) 0.7193(14) 0.2167(5) 0.066(3) Uani 0.346(6) 1 d PDU B 2
H90A H 0.0221 0.7705 0.2292 0.079 Uiso 0.346(6) 1 calc PR B 2
H90B H 0.0631 0.6676 0.2341 0.079 Uiso 0.346(6) 1 calc PR B 2
O16 O 0.1130(9) 0.7576(10) 0.2045(5) 0.069(3) Uani 0.346(6) 1 d PDU B 2
C91 C 0.1710(11) 0.6891(15) 0.2013(4) 0.065(3) Uani 0.346(6) 1 d PDU B 2
H91A H 0.2043 0.7139 0.1845 0.077 Uiso 0.346(6) 1 calc PR B 2
H91B H 0.1461 0.6294 0.1910 0.077 Uiso 0.346(6) 1 calc PR B 2
C92 C 0.2203(10) 0.6654(18) 0.2354(7) 0.062(3) Uani 0.346(6) 1 d PDU B 2
H92A H 0.2699 0.6378 0.2305 0.074 Uiso 0.346(6) 1 calc PR B 2
H92B H 0.2320 0.7249 0.2495 0.074 Uiso 0.346(6) 1 calc PR B 2
O17 O 0.1830(9) 0.5989(12) 0.2552(4) 0.060(3) Uani 0.346(6) 1 d PDU B 2
C93 C 0.2287(10) 0.5486(15) 0.2829(6) 0.064(3) Uani 0.346(6) 1 d PDU B 2
H93A H 0.2641 0.5945 0.2970 0.077 Uiso 0.346(6) 1 calc PR B 2
H93B H 0.2608 0.5008 0.2724 0.077 Uiso 0.346(6) 1 calc PR B 2
C94 C 0.1824(14) 0.4985(10) 0.3068(4) 0.066(4) Uani 0.346(6) 1 d PDU B 2
H94A H 0.2148 0.4898 0.3302 0.079 Uiso 0.346(6) 1 calc PR B 2
H94B H 0.1382 0.5400 0.3103 0.079 Uiso 0.346(6) 1 calc PR B 2
N6 N 0.849(3) 0.829(3) 0.0810(9) 0.097(5) Uani 0.268(8) 1 d PGU D 2
C95 C 0.872(2) 0.859(2) 0.0567(9) 0.094(5) Uani 0.268(8) 1 d PGU D 2
C96 C 0.902(3) 0.896(3) 0.0260(12) 0.096(5) Uani 0.268(8) 1 d PGU D 2
H96A H 0.9575 0.9066 0.0319 0.144 Uiso 0.268(8) 1 d PG D 2
H96B H 0.8759 0.9569 0.0188 0.144 Uiso 0.268(8) 1 d PG D 2
H96C H 0.8916 0.8495 0.0065 0.144 Uiso 0.268(8) 1 d PG D 2
C97 C 0.681(2) 0.3439(12) 0.3057(6) 0.065(4) Uani 0.227(6) 1 d PDU A 2
H97A H 0.6347 0.3059 0.3086 0.078 Uiso 0.227(6) 1 calc PR A 2
H97B H 0.7126 0.3507 0.3295 0.078 Uiso 0.227(6) 1 calc PR A 2
C98 C 0.7266(14) 0.2902(18) 0.2825(8) 0.066(3) Uani 0.227(6) 1 d PDU A 2
H98A H 0.7605 0.3355 0.2720 0.080 Uiso 0.227(6) 1 calc PR A 2
H98B H 0.7601 0.2431 0.2970 0.080 Uiso 0.227(6) 1 calc PR A 2
O18 O 0.6793(13) 0.2411(19) 0.2549(6) 0.063(3) Uani 0.227(6) 1 d PDU A 2
C99 C 0.7160(15) 0.172(3) 0.2359(10) 0.064(3) Uani 0.227(6) 1 d PDU A 2
H99A H 0.7231 0.1116 0.2500 0.077 Uiso 0.227(6) 1 calc PR A 2
H99B H 0.7677 0.1954 0.2326 0.077 Uiso 0.227(6) 1 calc PR A 2
C00 C 0.6703(15) 0.151(2) 0.2008(6) 0.066(3) Uani 0.227(6) 1 d PDU A 2
H00A H 0.6451 0.2105 0.1910 0.080 Uiso 0.227(6) 1 calc PR A 2
H00B H 0.7057 0.1287 0.1845 0.080 Uiso 0.227(6) 1 calc PR A 2
O19 O 0.6129(12) 0.0795(14) 0.2024(7) 0.068(3) Uani 0.227(6) 1 d PDU A 2
C01 C 0.5410(14) 0.1179(18) 0.2087(7) 0.066(3) Uani 0.227(6) 1 d PDU A 2
H01A H 0.5504 0.1706 0.2264 0.079 Uiso 0.227(6) 1 calc PR A 2
H01B H 0.5109 0.0672 0.2188 0.079 Uiso 0.227(6) 1 calc PR A 2
C02 C 0.4960(15) 0.1551(9) 0.1756(10) 0.069(4) Uani 0.227(6) 1 d PDU A 2
H02A H 0.5108 0.1190 0.1552 0.083 Uiso 0.227(6) 1 calc PR A 2
H02B H 0.4404 0.1432 0.1762 0.083 Uiso 0.227(6) 1 calc PR A 2
N7 N 1.001(4) 0.982(3) 0.0022(17) 0.094(8) Uani 0.175(7) 1 d PGU E 3
C03 C 0.955(4) 0.955(2) 0.0184(12) 0.095(6) Uani 0.175(7) 1 d PGU E 3
C04 C 0.897(4) 0.921(5) 0.0387(16) 0.094(5) Uani 0.175(7) 1 d PGU E 3
H04A H 0.8499 0.9594 0.0327 0.142 Uiso 0.175(7) 1 d PG E 3
H04B H 0.9166 0.9282 0.0641 0.142 Uiso 0.175(7) 1 d PG E 3
H04C H 0.8860 0.8535 0.0332 0.142 Uiso 0.175(7) 1 d PG E 3

loop_
_atom_site_aniso_label
_atom_site_aniso_U_11
_atom_site_aniso_U_22
_atom_site_aniso_U_33
_atom_site_aniso_U_23
_atom_site_aniso_U_13
_atom_site_aniso_U_12
C1 0.044(6) 0.030(5) 0.021(5) -0.005(4) 0.004(4) -0.002(4)
C2 0.031(6) 0.040(5) 0.030(5) 0.006(4) 0.002(4) 0.008(4)
C3 0.028(5) 0.021(4) 0.030(5) 0.004(4) 0.000(4) 0.007(4)
C4 0.037(6) 0.027(5) 0.040(6) 0.000(4) -0.004(5) 0.003(4)
C5 0.054(7) 0.034(5) 0.048(6) 0.011(5) 0.009(5) -0.004(5)
C6 0.052(7) 0.033(5) 0.060(7) -0.013(5) -0.002(6) -0.006(5)
C7 0.085(9) 0.045(6) 0.041(6) -0.014(5) 0.011(6) 0.004(6)
C8 0.055(7) 0.035(5) 0.039(6) -0.005(4) 0.010(5) 0.003(5)
C9 0.020(5) 0.044(5) 0.026(5) -0.003(4) -0.001(4) 0.007(4)
C10 0.049(7) 0.034(5) 0.040(6) 0.011(4) 0.017(5) 0.009(4)
C11 0.051(8) 0.056(6) 0.048(7) 0.001(5) 0.018(6) -0.017(6)
C12 0.028(6) 0.076(7) 0.033(6) -0.005(5) 0.000(5) 0.012(5)
C13 0.038(7) 0.060(6) 0.043(6) 0.010(5) 0.003(5) 0.015(5)
C14 0.020(6) 0.058(6) 0.040(6) 0.009(5) 0.005(5) -0.002(5)
C15 0.021(5) 0.028(4) 0.035(5) -0.001(4) 0.001(4) 0.001(4)
C16 0.037(7) 0.046(5) 0.042(6) 0.014(5) 0.014(5) 0.008(5)
C17 0.026(6) 0.048(6) 0.056(7) 0.003(5) 0.001(5) 0.021(5)
C18 0.023(6) 0.047(6) 0.060(7) -0.007(5) 0.014(5) -0.001(5)
C19 0.017(5) 0.033(5) 0.053(6) 0.007(4) 0.006(5) -0.001(4)
C20 0.031(6) 0.029(5) 0.026(5) -0.004(4) -0.001(4) 0.005(4)
C21 0.037(6) 0.023(4) 0.046(6) 0.013(4) 0.010(5) 0.007(4)
C22 0.099(10) 0.037(6) 0.067(8) 0.006(5) 0.044(7) -0.009(6)
C23 0.113(12) 0.047(7) 0.123(12) 0.020(7) 0.037(9) -0.024(7)
C24 0.046(8) 0.034(6) 0.124(12) 0.005(7) -0.010(8) -0.004(5)
C25 0.070(9) 0.048(7) 0.100(10) -0.028(6) 0.002(8) -0.011(6)
C26 0.069(8) 0.041(6) 0.063(7) -0.016(5) 0.018(6) -0.016(5)
C27 0.034(6) 0.039(5) 0.031(5) 0.003(4) 0.005(5) 0.010(5)
C28 0.029(5) 0.031(5) 0.019(5) -0.004(4) 0.007(4) 0.001(4)
C29 0.028(6) 0.030(5) 0.031(6) 0.011(4) 0.001(5) 0.005(4)
O2 0.033(4) 0.052(4) 0.075(5) -0.018(3) 0.002(4) 0.000(3)
C30 0.040(7) 0.073(7) 0.052(7) -0.010(6) 0.011(6) -0.001(6)
C31 0.039(7) 0.060(6) 0.057(7) -0.014(5) -0.001(6) -0.003(5)
O3 0.036(4) 0.051(4) 0.054(4) -0.010(3) 0.002(3) -0.003(3)
C32 0.049(7) 0.050(6) 0.047(6) 0.006(5) 0.013(5) 0.008(5)
C33 0.042(7) 0.060(6) 0.042(6) -0.004(5) 0.009(5) 0.012(5)
O4 0.045(4) 0.042(4) 0.040(4) -0.004(3) 0.001(3) 0.002(3)
C34 0.071(8) 0.046(6) 0.049(7) -0.009(5) 0.019(6) 0.000(6)
C35 0.062(8) 0.078(8) 0.048(7) -0.005(6) -0.003(6) 0.009(6)
O5 0.051(5) 0.092(5) 0.049(4) 0.019(4) 0.005(4) 0.014(4)
C36 0.040(7) 0.096(7) 0.039(6) 0.011(5) -0.007(5) 0.002(6)
C37 0.053(6) 0.095(6) 0.053(6) 0.009(5) 0.005(5) 0.006(5)
O6 0.057(5) 0.075(5) 0.058(5) 0.002(4) 0.010(4) 0.018(4)
C38 0.057(5) 0.070(5) 0.066(5) 0.020(5) 0.004(5) 0.008(5)
C39 0.066(5) 0.067(5) 0.063(5) 0.008(4) 0.005(5) 0.021(5)
O7 0.061(5) 0.058(4) 0.055(5) -0.004(3) 0.003(4) 0.011(4)
C40 0.081(6) 0.062(5) 0.059(6) -0.011(5) -0.006(5) 0.016(5)
C41 0.078(6) 0.068(6) 0.052(7) -0.016(5) -0.017(6) 0.003(5)
C42 0.028(6) 0.038(5) 0.037(6) -0.012(4) 0.001(4) -0.004(4)
C43 0.025(6) 0.039(5) 0.039(6) -0.004(4) -0.001(4) 0.006(4)
C44 0.031(6) 0.031(5) 0.037(5) 0.002(4) 0.005(5) -0.003(4)
C45 0.034(6) 0.046(6) 0.038(6) -0.002(4) 0.006(5) -0.004(5)
C46 0.028(7) 0.060(6) 0.069(8) -0.005(6) 0.006(6) -0.013(5)
C47 0.021(6) 0.052(6) 0.073(8) 0.011(5) 0.004(5) -0.001(5)
C48 0.043(7) 0.040(6) 0.061(7) 0.005(5) 0.019(6) 0.014(5)
C49 0.022(6) 0.030(5) 0.048(6) 0.005(4) 0.010(5) 0.002(4)
C50 0.031(6) 0.031(5) 0.058(7) -0.010(5) 0.007(5) 0.001(4)
C51 0.085(9) 0.048(7) 0.106(10) -0.006(6) 0.063(8) 0.002(6)
C52 0.102(11) 0.051(8) 0.129(12) -0.018(7) 0.058(9) 0.023(7)
C53 0.067(9) 0.030(6) 0.126(11) 0.004(7) 0.023(8) 0.002(6)
C54 0.090(10) 0.047(7) 0.132(12) 0.050(7) 0.047(9) 0.023(7)
C55 0.088(9) 0.047(7) 0.096(9) 0.026(6) 0.043(7) 0.017(6)
C56 0.031(6) 0.032(5) 0.029(5) 0.001(4) 0.001(4) 0.005(4)
C57 0.026(6) 0.033(5) 0.050(6) -0.001(4) 0.006(5) 0.002(4)
C58 0.043(6) 0.035(5) 0.056(7) -0.002(5) 0.007(5) 0.000(4)
C59 0.062(8) 0.029(5) 0.055(7) 0.011(5) 0.006(6) 0.009(5)
C60 0.075(8) 0.047(6) 0.044(7) 0.016(5) 0.005(6) 0.008(6)
C61 0.058(7) 0.039(5) 0.032(6) 0.007(4) 0.001(5) 0.006(5)
C62 0.041(6) 0.032(5) 0.020(5) 0.003(4) 0.007(4) 0.008(4)
C63 0.047(7) 0.032(5) 0.055(7) 0.008(4) 0.022(5) 0.005(4)
C64 0.056(8) 0.052(6) 0.063(7) -0.001(5) 0.036(6) 0.007(6)
C65 0.029(6) 0.069(7) 0.049(7) 0.017(5) 0.012(5) 0.014(5)
C66 0.032(7) 0.091(8) 0.067(8) -0.015(7) 0.012(6) -0.017(6)
C67 0.043(7) 0.052(6) 0.054(7) -0.022(5) 0.012(5) -0.015(5)
C68 0.037(6) 0.027(5) 0.019(5) 0.004(3) 0.004(4) -0.003(4)
C69 0.035(6) 0.027(5) 0.031(6) 0.003(4) 0.010(5) 0.005(4)
C70 0.022(5) 0.043(5) 0.028(5) 0.006(4) 0.014(4) 0.008(4)
O9 0.027(4) 0.049(4) 0.057(4) 0.006(3) 0.003(3) -0.004(3)
C71 0.051(7) 0.054(7) 0.082(8) 0.013(6) -0.007(6) 0.008(6)
C72 0.052(8) 0.079(8) 0.053(7) 0.027(6) 0.010(6) -0.001(6)
O10 0.032(4) 0.057(4) 0.070(5) 0.014(3) -0.008(4) -0.011(3)
C73 0.083(7) 0.065(6) 0.067(7) 0.007(6) -0.017(6) 0.011(6)
C74 0.083(6) 0.056(5) 0.068(6) 0.009(5) -0.007(5) -0.012(5)
O11 0.062(5) 0.049(4) 0.064(5) 0.004(4) 0.000(4) -0.010(4)
C75 0.065(5) 0.060(5) 0.069(6) -0.008(5) 0.004(5) -0.020(5)
C76 0.051(6) 0.069(5) 0.070(6) -0.017(5) 0.004(5) -0.013(5)
O12 0.045(5) 0.070(5) 0.059(5) -0.006(4) 0.009(4) -0.014(4)
C77 0.042(6) 0.090(6) 0.056(6) -0.011(5) -0.003(5) -0.004(6)
C78 0.032(7) 0.105(8) 0.042(7) -0.011(6) -0.016(6) 0.003(7)
O13 0.050(5) 0.096(6) 0.058(5) -0.024(4) 0.002(4) -0.012(4)
C79 0.071(9) 0.098(9) 0.035(6) 0.004(6) -0.009(6) 0.024(7)
C80 0.060(8) 0.056(6) 0.042(6) 0.022(5) 0.008(6) 0.001(6)
O14 0.040(4) 0.042(4) 0.047(4) 0.003(3) -0.002(3) -0.007(3)
C81 0.046(7) 0.057(6) 0.051(7) -0.007(5) 0.022(5) -0.014(5)
C82 0.027(6) 0.054(6) 0.062(7) -0.001(5) 0.014(5) -0.008(5)
N1 0.033(5) 0.042(4) 0.041(5) 0.016(4) 0.008(4) 0.008(4)
N2 0.040(5) 0.053(5) 0.036(5) -0.004(4) 0.015(4) -0.004(4)
N3 0.040(5) 0.045(4) 0.041(5) 0.011(4) 0.016(4) -0.003(4)
N4 0.033(5) 0.049(5) 0.039(5) -0.010(4) 0.012(4) -0.013(4)
O1 0.029(4) 0.056(4) 0.058(4) -0.004(3) 0.006(3) -0.017(3)
O8 0.037(4) 0.041(4) 0.068(5) 0.008(3) 0.008(4) 0.019(3)
P1 0.0262(14) 0.0276(12) 0.0243(13) 0.0003(9) 0.0015(11) 0.0033(10)
P2 0.0255(14) 0.0245(11) 0.0305(13) 0.0023(10) 0.0056(11) 0.0011(10)
P3 0.0279(15) 0.0308(12) 0.0336(14) -0.0011(10) 0.0077(11) -0.0015(10)
P4 0.0242(14) 0.0294(12) 0.0307(14) -0.0005(10) 0.0056(11) 0.0006(10)
Fe1 0.0239(8) 0.0261(6) 0.0251(7) 0.0005(5) 0.0043(6) 0.0020(5)
Fe2 0.0235(8) 0.0291(7) 0.0294(7) 0.0015(5) 0.0064(6) 0.0006(6)
K1 0.0380(13) 0.0392(11) 0.0360(12) -0.0012(9) 0.0103(10) 0.0015(9)
K2 0.0373(13) 0.0398(11) 0.0415(12) 0.0041(9) 0.0131(10) 0.0020(9)
C83 0.121(10) 0.089(8) 0.150(9) 0.004(8) 0.002(8) -0.040(7)
C84 0.121(8) 0.067(6) 0.130(8) 0.012(6) 0.022(7) -0.019(6)
O15 0.097(6) 0.076(4) 0.082(5) 0.013(4) 0.018(4) -0.007(4)
C85 0.100(8) 0.111(7) 0.082(6) 0.024(6) 0.011(6) -0.002(6)
C86 0.101(9) 0.129(9) 0.090(8) 0.009(7) 0.008(7) -0.021(7)
N5 0.161(12) 0.075(8) 0.060(8) -0.023(8) -0.012(10) -0.007(8)
C87 0.154(11) 0.066(7) 0.053(8) -0.018(8) -0.003(10) -0.008(7)
C88 0.150(12) 0.077(8) 0.051(9) -0.019(8) -0.007(10) -0.008(8)
C89 0.078(8) 0.060(7) 0.067(7) 0.006(7) -0.015(7) 0.003(6)
C90 0.072(7) 0.055(6) 0.068(7) 0.006(6) -0.003(6) -0.004(6)
O16 0.075(7) 0.058(6) 0.069(6) 0.007(6) -0.001(6) -0.013(5)
C91 0.071(6) 0.054(6) 0.068(6) -0.002(5) 0.006(6) -0.015(5)
C92 0.058(7) 0.059(6) 0.068(6) -0.009(5) 0.006(6) -0.019(6)
O17 0.051(6) 0.063(5) 0.065(5) -0.008(5) 0.007(5) -0.015(5)
C93 0.048(6) 0.080(6) 0.063(6) -0.008(5) 0.002(6) -0.008(6)
C94 0.044(8) 0.096(8) 0.054(7) -0.007(6) -0.003(7) -0.001(7)
N6 0.155(12) 0.075(9) 0.054(10) -0.021(9) -0.003(11) -0.009(8)
C95 0.154(12) 0.069(8) 0.053(9) -0.020(8) -0.004(10) -0.007(7)
C96 0.156(12) 0.070(9) 0.054(9) -0.021(8) -0.007(10) -0.011(8)
C97 0.049(8) 0.095(8) 0.049(7) 0.010(7) 0.002(7) 0.005(7)
C98 0.055(6) 0.083(6) 0.060(6) 0.010(6) 0.005(6) 0.010(6)
O18 0.058(6) 0.069(6) 0.062(6) 0.010(5) 0.008(6) 0.015(5)
C99 0.061(7) 0.067(6) 0.062(7) 0.009(6) 0.003(6) 0.016(6)
C00 0.070(6) 0.064(6) 0.062(6) 0.000(5) 0.002(6) 0.015(6)
O19 0.073(7) 0.067(7) 0.062(7) -0.007(6) -0.003(6) 0.014(6)
C01 0.072(6) 0.063(6) 0.059(7) -0.011(6) -0.004(6) 0.010(6)
C02 0.077(8) 0.067(8) 0.056(8) -0.011(7) -0.010(7) 0.008(7)
N7 0.164(16) 0.062(16) 0.048(14) -0.029(13) -0.003(13) -0.012(14)
C03 0.158(14) 0.068(11) 0.052(11) -0.029(10) -0.004(11) -0.010(10)
C04 0.156(12) 0.068(9) 0.052(9) -0.024(8) -0.006(10) -0.009(8)

loop_
_atom_type_symbol
_atom_type_description
_atom_type_scat_dispersion_real
_atom_type_scat_dispersion_imag
_atom_type_scat_source
C C 0.0033 0.0016 'International Tables Vol C Tables 4.2.6.8 and 6.1.1.4'
H H 0.0000 0.0000 'International Tables Vol C Tables 4.2.6.8 and 6.1.1.4'
N N 0.0061 0.0033 'International Tables Vol C Tables 4.2.6.8 and 6.1.1.4'
O O 0.0106 0.0060 'International Tables Vol C Tables 4.2.6.8 and 6.1.1.4'
P P 0.1023 0.0942 'International Tables Vol C Tables 4.2.6.8 and 6.1.1.4'
K K 0.2009 0.2494 'International Tables Vol C Tables 4.2.6.8 and 6.1.1.4'
Fe Fe 0.3463 0.8444 'International Tables Vol C Tables 4.2.6.8 and 6.1.1.4'

loop_
_exptl_crystal_face_index_h
_exptl_crystal_face_index_k
_exptl_crystal_face_index_l
_exptl_crystal_face_perp_dist
0.00 1.00 0.00 0.0300
0.00 -1.00 0.00 0.0300
1.00 0.00 0.00 0.2600
0.00 0.00 1.00 0.0100
0.00 0.00 -1.00 0.0100
-1.00 0.00 0.00 0.2600

loop_
_geom_angle_atom_site_label_1
_geom_angle_atom_site_label_2
_geom_angle_atom_site_label_3
_geom_angle
_geom_angle_site_symmetry_1
_geom_angle_site_symmetry_3
_geom_angle_publ_flag
C2 C1 P1 116.8(6) . . ?
C2 C1 H1 121.6 . . ?
P1 C1 H1 121.6 . . ?
C1 C2 P2 118.0(6) . . ?
C1 C2 H2 121.0 . . ?
P2 C2 H2 121.0 . . ?
C8 C3 C4 117.9(7) . . ?
C8 C3 P1 120.6(6) . . ?
C4 C3 P1 121.3(6) . . ?
C5 C4 C3 120.5(8) . . ?
C5 C4 H4 119.7 . . ?
C3 C4 H4 119.7 . . ?
C6 C5 C4 120.7(9) . . ?
C6 C5 H5 119.6 . . ?
C4 C5 H5 119.6 . . ?
C5 C6 C7 119.4(8) . . ?
C5 C6 H6 120.3 . . ?
C7 C6 H6 120.3 . . ?
C6 C7 C8 120.4(9) . . ?
C6 C7 H7 119.8 . . ?
C8 C7 H7 119.8 . . ?
C7 C8 C3 121.0(9) . . ?
C7 C8 H8 119.5 . . ?
C3 C8 H8 119.5 . . ?
C14 C9 C10 117.3(8) . . ?
C14 C9 P1 120.5(6) . . ?
C10 C9 P1 121.3(6) . . ?
C11 C10 C9 120.1(8) . . ?
C11 C10 H10 120.0 . . ?
C9 C10 H10 120.0 . . ?
C12 C11 C10 121.0(9) . . ?
C12 C11 H11 119.5 . . ?
C10 C11 H11 119.5 . . ?
C13 C12 C11 120.0(9) . . ?
C13 C12 H12 120.0 . . ?
C11 C12 H12 120.0 . . ?
C12 C13 C14 120.3(9) . . ?
C12 C13 H13 119.9 . . ?
C14 C13 H13 119.9 . . ?
C13 C14 C9 121.4(8) . . ?
C13 C14 H14 119.3 . . ?
C9 C14 H14 119.3 . . ?
C16 C15 C20 117.7(8) . . ?
C16 C15 P2 121.3(6) . . ?
C20 C15 P2 121.0(6) . . ?
C17 C16 C15 121.2(8) . . ?
C17 C16 H16 119.4 . . ?
C15 C16 H16 119.4 . . ?
C16 C17 C18 119.6(8) . . ?
C16 C17 H17 120.2 . . ?
C18 C17 H17 120.2 . . ?
C19 C18 C17 121.1(8) . . ?
C19 C18 H18 119.5 . . ?
C17 C18 H18 119.5 . . ?
C18 C19 C20 120.1(8) . . ?
C18 C19 H19 120.0 . . ?
C20 C19 H19 120.0 . . ?
C19 C20 C15 120.3(7) . . ?
C19 C20 H20 119.8 . . ?
C15 C20 H20 119.8 . . ?
C22 C21 C26 119.4(9) . . ?
C22 C21 P2 123.3(7) . . ?
C26 C21 P2 117.3(7) . . ?
C21 C22 C23 121.4(10) . . ?
C21 C22 H22 119.3 . . ?
C23 C22 H22 119.3 . . ?
C24 C23 C22 120.0(12) . . ?
C24 C23 H23 120.0 . . ?
C22 C23 H23 120.0 . . ?
C23 C24 C25 118.8(11) . . ?
C23 C24 H24 120.6 . . ?
C25 C24 H24 120.6 . . ?
C24 C25 C26 121.8(11) . . ?
C24 C25 H25 119.1 . . ?
C26 C25 H25 119.1 . . ?
C21 C26 C25 118.6(10) . . ?
C21 C26 H26 120.7 . . ?
C25 C26 H26 120.7 . . ?
O1 C27 Fe1 177.9(8) . . ?
N1 C28 Fe1 176.0(7) . . ?
N2 C29 Fe1 175.1(7) . . ?
C41 O2 C30 116.7(6) . . ?
C02 O2 C30 112.3(9) . . ?
C41 O2 K1 112.9(6) . . ?
C02 O2 K1 126.5(11) . . ?
C30 O2 K1 110.6(4) . . ?
O2 C30 C31 112.5(6) . . ?
O2 C30 H30A 109.1 . . ?
C31 C30 H30A 109.1 . . ?
O2 C30 H30B 109.1 . . ?
C31 C30 H30B 109.1 . . ?
H30A C30 H30B 107.8 . . ?
O3 C31 C30 109.0(6) . . ?
O3 C31 H31A 109.9 . . ?
C30 C31 H31A 109.9 . . ?
O3 C31 H31B 109.9 . . ?
C30 C31 H31B 109.9 . . ?
H31A C31 H31B 108.3 . . ?
C31 O3 C32 112.2(5) . . ?
C31 O3 K1 120.8(4) . . ?
C32 O3 K1 118.5(4) . . ?
O3 C32 C33 107.5(6) . . ?
O3 C32 H32A 110.2 . . ?
C33 C32 H32A 110.2 . . ?
O3 C32 H32B 110.2 . . ?
C33 C32 H32B 110.2 . . ?
H32A C32 H32B 108.5 . . ?
O4 C33 C32 109.1(6) . . ?
O4 C33 H33A 109.9 . . ?
C32 C33 H33A 109.9 . . ?
O4 C33 H33B 109.9 . . ?
C32 C33 H33B 109.9 . . ?
H33A C33 H33B 108.3 . . ?
C34 O4 C33 112.0(5) . . ?
C34 O4 K1 104.9(5) . . ?
C33 O4 K1 107.5(4) . . ?
O4 C34 C35 107.2(6) . . ?
O4 C34 H34A 110.3 . . ?
C35 C34 H34A 110.3 . . ?
O4 C34 H34B 110.3 . . ?
C35 C34 H34B 110.3 . . ?
H34A C34 H34B 108.5 . . ?
O5 C35 C34 108.2(6) . . ?
O5 C35 H35A 110.1 . . ?
C34 C35 H35A 110.1 . . ?
O5 C35 H35B 110.1 . . ?
C34 C35 H35B 110.1 . . ?
H35A C35 H35B 108.4 . . ?
C35 O5 C36 110.1(6) . . ?
C35 O5 C97 115.0(10) . . ?
C35 O5 K1 116.7(4) . . ?
C36 O5 K1 123.2(6) . . ?
C97 O5 K1 99.4(12) . . ?
O5 C36 C37 108.0(7) . . ?
O5 C36 H36A 110.1 . . ?
C37 C36 H36A 110.1 . . ?
O5 C36 H36B 110.1 . . ?
C37 C36 H36B 110.1 . . ?
H36A C36 H36B 108.4 . . ?
O6 C37 C36 111.7(8) . . ?
O6 C37 H37A 109.3 . . ?
C36 C37 H37A 109.3 . . ?
O6 C37 H37B 109.3 . . ?
C36 C37 H37B 109.3 . . ?
H37A C37 H37B 107.9 . . ?
C38 O6 C37 113.5(7) . . ?
C38 O6 K1 115.4(6) . . ?
C37 O6 K1 119.5(5) . . ?
O6 C38 C39 110.1(8) . . ?
O6 C38 H38A 109.6 . . ?
C39 C38 H38A 109.6 . . ?
O6 C38 H38B 109.6 . . ?
C39 C38 H38B 109.6 . . ?
H38A C38 H38B 108.2 . . ?
O7 C39 C38 109.4(8) . . ?
O7 C39 H39A 109.8 . . ?
C38 C39 H39A 109.8 . . ?
O7 C39 H39B 109.8 . . ?
C38 C39 H39B 109.8 . . ?
H39A C39 H39B 108.3 . . ?
C40 O7 C39 113.1(7) . . ?
C40 O7 K1 114.1(6) . . ?
C39 O7 K1 108.4(7) . . ?
O7 C40 C41 108.6(8) . . ?
O7 C40 H40A 110.0 . . ?
C41 C40 H40A 110.0 . . ?
O7 C40 H40B 110.0 . . ?
C41 C40 H40B 110.0 . . ?
H40A C40 H40B 108.3 . . ?
O2 C41 C40 104.4(8) . . ?
O2 C41 H41A 110.9 . . ?
C40 C41 H41A 110.9 . . ?
O2 C41 H41B 110.9 . . ?
C40 C41 H41B 110.9 . . ?
H41A C41 H41B 108.9 . . ?
C43 C42 P3 117.3(6) . . ?
C43 C42 H42 121.3 . . ?
P3 C42 H42 121.3 . . ?
C42 C43 P4 117.6(7) . . ?
C42 C43 H43 121.2 . . ?
P4 C43 H43 121.2 . . ?
C49 C44 C45 118.9(8) . . ?
C49 C44 P3 120.5(6) . . ?
C45 C44 P3 120.5(7) . . ?
C46 C45 C44 120.6(9) . . ?
C46 C45 H45 119.7 . . ?
C44 C45 H45 119.7 . . ?
C45 C46 C47 121.0(9) . . ?
C45 C46 H46 119.5 . . ?
C47 C46 H46 119.5 . . ?
C46 C47 C48 118.8(9) . . ?
C46 C47 H47 120.6 . . ?
C48 C47 H47 120.6 . . ?
C47 C48 C49 121.4(9) . . ?
C47 C48 H48 119.3 . . ?
C49 C48 H48 119.3 . . ?
C44 C49 C48 119.2(8) . . ?
C44 C49 H49 120.4 . . ?
C48 C49 H49 120.4 . . ?
C51 C50 C55 118.3(9) . . ?
C51 C50 P3 121.5(8) . . ?
C55 C50 P3 119.5(7) . . ?
C50 C51 C52 120.4(10) . . ?
C50 C51 H51 119.8 . . ?
C52 C51 H51 119.8 . . ?
C53 C52 C51 120.4(11) . . ?
C53 C52 H52 119.8 . . ?
C51 C52 H52 119.8 . . ?
C52 C53 C54 120.2(11) . . ?
C52 C53 H53 119.9 . . ?
C54 C53 H53 119.9 . . ?
C53 C54 C55 120.7(11) . . ?
C53 C54 H54 119.6 . . ?
C55 C54 H54 119.6 . . ?
C50 C55 C54 120.0(10) . . ?
C50 C55 H55 120.0 . . ?
C54 C55 H55 120.0 . . ?
C57 C56 C61 119.0(8) . . ?
C57 C56 P4 121.4(6) . . ?
C61 C56 P4 119.5(6) . . ?
C56 C57 C58 120.0(8) . . ?
C56 C57 H57 120.0 . . ?
C58 C57 H57 120.0 . . ?
C59 C58 C57 119.9(9) . . ?
C59 C58 H58 120.1 . . ?
C57 C58 H58 120.1 . . ?
C60 C59 C58 120.4(9) . . ?
C60 C59 H59 119.8 . . ?
C58 C59 H59 119.8 . . ?
C59 C60 C61 120.1(9) . . ?
C59 C60 H60 120.0 . . ?
C61 C60 H60 120.0 . . ?
C60 C61 C56 120.6(9) . . ?
C60 C61 H61 119.7 . . ?
C56 C61 H61 119.7 . . ?
C63 C62 C67 117.7(8) . . ?
C63 C62 P4 121.7(7) . . ?
C67 C62 P4 120.3(6) . . ?
C62 C63 C64 122.1(9) . . ?
C62 C63 H63 118.9 . . ?
C64 C63 H63 118.9 . . ?
C63 C64 C65 119.9(9) . . ?
C63 C64 H64 120.0 . . ?
C65 C64 H64 120.0 . . ?
C66 C65 C64 117.9(9) . . ?
C66 C65 H65 121.0 . . ?
C64 C65 H65 121.0 . . ?
C65 C66 C67 121.7(9) . . ?
C65 C66 H66 119.1 . . ?
C67 C66 H66 119.1 . . ?
C62 C67 C66 120.6(9) . . ?
C62 C67 H67 119.7 . . ?
C66 C67 H67 119.7 . . ?
O8 C68 Fe2 177.2(8) . . ?
N3 C69 Fe2 176.8(7) . . ?
N4 C70 Fe2 175.8(7) . . ?
C71 O9 C82 112.4(6) . . ?
C71 O9 K2 120.8(4) . . ?
C82 O9 K2 117.0(4) . . ?
O9 C71 C72 109.4(6) . . ?
O9 C71 H71A 109.8 . . ?
C72 C71 H71A 109.8 . . ?
O9 C71 H71B 109.8 . . ?
C72 C71 H71B 109.8 . . ?
H71A C71 H71B 108.2 . . ?
O10 C72 C71 113.4(6) . . ?
O10 C72 H72A 108.9 . . ?
C71 C72 H72A 108.9 . . ?
O10 C72 H72B 108.9 . . ?
C71 C72 H72B 108.9 . . ?
H72A C72 H72B 107.7 . . ?
C73 O10 C72 118.4(7) . . ?
C72 O10 C89 110.8(7) . . ?
C73 O10 K2 115.1(8) . . ?
C72 O10 K2 110.8(4) . . ?
C89 O10 K2 120.0(13) . . ?
O10 C73 C74 105.7(9) . . ?
O10 C73 H73A 110.6 . . ?
C74 C73 H73A 110.6 . . ?
O10 C73 H73B 110.6 . . ?
C74 C73 H73B 110.6 . . ?
H73A C73 H73B 108.7 . . ?
O11 C74 C73 109.0(10) . . ?
O11 C74 H74A 109.9 . . ?
C73 C74 H74A 109.9 . . ?
O11 C74 H74B 109.9 . . ?
C73 C74 H74B 109.9 . . ?
H74A C74 H74B 108.3 . . ?
C75 O11 C74 113.4(8) . . ?
C75 O11 K2 109.9(8) . . ?
C74 O11 K2 115.2(7) . . ?
O11 C75 C76 109.6(9) . . ?
O11 C75 H75A 109.7 . . ?
C76 C75 H75A 109.7 . . ?
O11 C75 H75B 109.7 . . ?
C76 C75 H75B 109.7 . . ?
H75A C75 H75B 108.2 . . ?
O12 C76 C75 110.3(9) . . ?
O12 C76 H76A 109.6 . . ?
C75 C76 H76A 109.6 . . ?
O12 C76 H76B 109.6 . . ?
C75 C76 H76B 109.6 . . ?
H76A C76 H76B 108.1 . . ?
C76 O12 C77 112.6(8) . . ?
C76 O12 K2 114.3(7) . . ?
C77 O12 K2 118.3(6) . . ?
O12 C77 C78 109.9(8) . . ?
O12 C77 H77A 109.7 . . ?
C78 C77 H77A 109.7 . . ?
O12 C77 H77B 109.7 . . ?
C78 C77 H77B 109.7 . . ?
H77A C77 H77B 108.2 . . ?
O13 C78 C77 105.8(8) . . ?
O13 C78 H78A 110.6 . . ?
C77 C78 H78A 110.6 . . ?
O13 C78 H78B 110.6 . . ?
C77 C78 H78B 110.6 . . ?
H78A C78 H78B 108.7 . . ?
C94 O13 C79 117.5(8) . . ?
C79 O13 C78 108.6(6) . . ?
C94 O13 K2 101.0(9) . . ?
C79 O13 K2 118.3(4) . . ?
C78 O13 K2 126.4(6) . . ?
O13 C79 C80 108.3(6) . . ?
O13 C79 H79A 110.0 . . ?
C80 C79 H79A 110.0 . . ?
O13 C79 H79B 110.0 . . ?
C80 C79 H79B 110.0 . . ?
H79A C79 H79B 108.4 . . ?
O14 C80 C79 107.4(6) . . ?
O14 C80 H80A 110.2 . . ?
C79 C80 H80A 110.2 . . ?
O14 C80 H80B 110.2 . . ?
C79 C80 H80B 110.2 . . ?
H80A C80 H80B 108.5 . . ?
C80 O14 C81 111.7(5) . . ?
C80 O14 K2 104.0(5) . . ?
C81 O14 K2 106.8(4) . . ?
O14 C81 C82 107.4(6) . . ?
O14 C81 H81A 110.2 . . ?
C82 C81 H81A 110.2 . . ?
O14 C81 H81B 110.2 . . ?
C82 C81 H81B 110.2 . . ?
H81A C81 H81B 108.5 . . ?
O9 C82 C81 108.4(6) . . ?
O9 C82 H82A 110.0 . . ?
C81 C82 H82A 110.0 . . ?
O9 C82 H82B 110.0 . . ?
C81 C82 H82B 110.0 . . ?
H82A C82 H82B 108.4 . . ?
C28 N1 K1 91.1(5) . . ?
C29 N2 K1 88.7(5) . . ?
C69 N3 K2 87.2(5) . . ?
C70 N4 K2 89.5(5) . . ?
C1 P1 C3 100.6(3) . . ?
C1 P1 C9 103.2(4) . . ?
C3 P1 C9 102.7(4) . . ?
C1 P1 Fe1 109.4(3) . . ?
C3 P1 Fe1 122.1(3) . . ?
C9 P1 Fe1 116.3(3) . . ?
C2 P2 C15 103.0(4) . . ?
C2 P2 C21 101.6(4) . . ?
C15 P2 C21 101.9(4) . . ?
C2 P2 Fe1 108.5(3) . . ?
C15 P2 Fe1 122.0(3) . . ?
C21 P2 Fe1 117.2(3) . . ?
C42 P3 C44 101.0(4) . . ?
C42 P3 C50 103.7(4) . . ?
C44 P3 C50 100.9(4) . . ?
C42 P3 Fe2 108.7(3) . . ?
C44 P3 Fe2 123.1(3) . . ?
C50 P3 Fe2 117.0(3) . . ?
C43 P4 C62 102.5(4) . . ?
C43 P4 C56 101.9(4) . . ?
C62 P4 C56 102.1(4) . . ?
C43 P4 Fe2 108.4(3) . . ?
C62 P4 Fe2 118.5(3) . . ?
C56 P4 Fe2 120.9(3) . . ?
C27 Fe1 C29 93.0(4) . . ?
C27 Fe1 C28 96.4(3) . . ?
C29 Fe1 C28 87.3(3) . . ?
C27 Fe1 P2 97.0(3) . . ?
C29 Fe1 P2 92.4(2) . . ?
C28 Fe1 P2 166.6(2) . . ?
C27 Fe1 P1 96.4(3) . . ?
C29 Fe1 P1 170.6(3) . . ?
C28 Fe1 P1 90.9(2) . . ?
P2 Fe1 P1 87.27(9) . . ?
C27 Fe1 H1A 177(2) . . ?
C29 Fe1 H1A 85(2) . . ?
C28 Fe1 H1A 86(2) . . ?
P2 Fe1 H1A 81(2) . . ?
P1 Fe1 H1A 86(2) . . ?
C68 Fe2 C69 94.6(3) . . ?
C68 Fe2 C70 95.7(3) . . ?
C69 Fe2 C70 87.1(3) . . ?
C68 Fe2 P3 97.0(2) . . ?
C69 Fe2 P3 91.4(2) . . ?
C70 Fe2 P3 167.3(2) . . ?
C68 Fe2 P4 96.2(2) . . ?
C69 Fe2 P4 169.2(2) . . ?
C70 Fe2 P4 91.2(2) . . ?
P3 Fe2 P4 87.90(9) . . ?
C68 Fe2 H2A 176(2) . . ?
C69 Fe2 H2A 87(2) . . ?
C70 Fe2 H2A 89(2) . . ?
P3 Fe2 H2A 79(2) . . ?
P4 Fe2 H2A 82(2) . . ?
O18 K1 O3 129.7(6) . . ?
O18 K1 O4 108.7(5) . . ?
O3 K1 O4 58.67(15) . . ?
O18 K1 O2 92.3(5) . . ?
O3 K1 O2 58.24(15) . . ?
O4 K1 O2 111.53(17) . . ?
O18 K1 N1 84.7(5) . . ?
O3 K1 N1 122.99(18) . . ?
O4 K1 N1 161.05(18) . . ?
O2 K1 N1 80.35(18) . . ?
O18 K1 O5 67.1(4) . . ?
O3 K1 O5 116.15(17) . . ?
O4 K1 O5 57.96(16) . . ?
O2 K1 O5 148.21(19) . . ?
N1 K1 O5 119.27(19) . . ?
O18 K1 O7 35.3(5) . . ?
O3 K1 O7 103.04(18) . . ?
O4 K1 O7 118.1(2) . . ?
O2 K1 O7 56.97(17) . . ?
N1 K1 O7 80.6(2) . . ?
O5 K1 O7 99.28(19) . . ?
O18 K1 O6 24.4(5) . . ?
O3 K1 O6 151.6(2) . . ?
O4 K1 O6 108.98(18) . . ?
O2 K1 O6 113.48(19) . . ?
N1 K1 O6 77.6(2) . . ?
O5 K1 O6 54.55(19) . . ?
O7 K1 O6 57.9(2) . . ?
O18 K1 N2 147.0(6) . . ?
O3 K1 N2 80.87(18) . . ?
O4 K1 N2 74.27(18) . . ?
O2 K1 N2 117.86(19) . . ?
N1 K1 N2 87.19(19) . . ?
O5 K1 N2 89.52(19) . . ?
O7 K1 N2 167.3(2) . . ?
O6 K1 N2 122.6(2) . . ?
O17 K2 O13 67.9(3) . . ?
O17 K2 O9 131.3(4) . . ?
O13 K2 O9 116.49(18) . . ?
O17 K2 O14 110.9(3) . . ?
O13 K2 O14 58.27(16) . . ?
O9 K2 O14 58.77(15) . . ?
O17 K2 O10 89.7(3) . . ?
O13 K2 O10 144.35(19) . . ?
O9 K2 O10 58.17(15) . . ?
O14 K2 O10 109.94(17) . . ?
O17 K2 N4 80.4(4) . . ?
O13 K2 N4 118.0(2) . . ?
O9 K2 N4 124.40(19) . . ?
O14 K2 N4 162.30(18) . . ?
O10 K2 N4 82.89(19) . . ?
O17 K2 O11 33.3(3) . . ?
O13 K2 O11 96.4(2) . . ?
O9 K2 O11 103.9(2) . . ?
O14 K2 O11 116.6(2) . . ?
O10 K2 O11 56.57(19) . . ?
N4 K2 O11 80.4(2) . . ?
O17 K2 O12 25.4(4) . . ?
O13 K2 O12 54.0(2) . . ?
O9 K2 O12 153.4(2) . . ?
O14 K2 O12 109.5(2) . . ?
O10 K2 O12 113.0(2) . . ?
N4 K2 O12 74.6(2) . . ?
O11 K2 O12 57.8(2) . . ?
O17 K2 N3 145.8(4) . . ?
O13 K2 N3 90.25(19) . . ?
O9 K2 N3 81.44(18) . . ?
O14 K2 N3 75.03(17) . . ?
O10 K2 N3 120.77(19) . . ?
N4 K2 N3 87.99(19) . . ?
O11 K2 N3 168.3(2) . . ?
O12 K2 N3 120.5(2) . . ?
C84 C83 H83A 109.5 . . ?
C84 C83 H83B 109.5 . . ?
H83A C83 H83B 109.5 . . ?
C84 C83 H83C 109.5 . . ?
H83A C83 H83C 109.5 . . ?
H83B C83 H83C 109.5 . . ?
O15 C84 C83 108.5(8) . . ?
O15 C84 H84A 110.0 . . ?
C83 C84 H84A 110.0 . . ?
O15 C84 H84B 110.0 . . ?
C83 C84 H84B 110.0 . . ?
H84A C84 H84B 108.4 . . ?
C84 O15 C85 112.2(7) . . ?
O15 C85 C86 106.9(8) . . ?
O15 C85 H85A 110.3 . . ?
C86 C85 H85A 110.3 . . ?
O15 C85 H85B 110.3 . . ?
C86 C85 H85B 110.3 . . ?
H85A C85 H85B 108.6 . . ?
C85 C86 H86A 109.5 . . ?
C85 C86 H86B 109.5 . . ?
H86A C86 H86B 109.5 . . ?
C85 C86 H86C 109.5 . . ?
H86A C86 H86C 109.5 . . ?
H86B C86 H86C 109.5 . . ?
N5 C87 C88 180.0 . . ?
C87 C88 H88A 109.5 . . ?
C87 C88 H88B 109.5 . . ?
C87 C88 H88C 109.5 . . ?
H88A C88 H88B 109.5 . . ?
H88A C88 H88C 109.5 . . ?
H88B C88 H88C 109.5 . . ?
O10 C89 C90 115.7(12) . . ?
O10 C89 H89A 108.4 . . ?
C90 C89 H89A 108.4 . . ?
O10 C89 H89B 108.4 . . ?
C90 C89 H89B 108.4 . . ?
H89A C89 H89B 107.4 . . ?
O16 C90 C89 113.5(13) . . ?
O16 C90 H90A 108.9 . . ?
C89 C90 H90A 108.9 . . ?
O16 C90 H90B 108.9 . . ?
C89 C90 H90B 108.9 . . ?
H90A C90 H90B 107.7 . . ?
C91 O16 C90 114.1(11) . . ?
O16 C91 C92 114.0(12) . . ?
O16 C91 H91A 108.8 . . ?
C92 C91 H91A 108.8 . . ?
O16 C91 H91B 108.8 . . ?
C92 C91 H91B 108.8 . . ?
H91A C91 H91B 107.7 . . ?
O17 C92 C91 111.0(11) . . ?
O17 C92 H92A 109.4 . . ?
C91 C92 H92A 109.4 . . ?
O17 C92 H92B 109.4 . . ?
C91 C92 H92B 109.4 . . ?
H92A C92 H92B 108.0 . . ?
C93 O17 C92 117.9(11) . . ?
C93 O17 K2 100.6(12) . . ?
C92 O17 K2 121.0(14) . . ?
O17 C93 C94 113.1(12) . . ?
O17 C93 H93A 109.0 . . ?
C94 C93 H93A 109.0 . . ?
O17 C93 H93B 109.0 . . ?
C94 C93 H93B 109.0 . . ?
H93A C93 H93B 107.8 . . ?
O13 C94 C93 114.7(12) . . ?
O13 C94 H94A 108.6 . . ?
C93 C94 H94A 108.6 . . ?
O13 C94 H94B 108.6 . . ?
C93 C94 H94B 108.6 . . ?
H94A C94 H94B 107.6 . . ?
N6 C95 C96 180.0 . . ?
C95 C96 H96A 109.5 . . ?
C95 C96 H96B 109.5 . . ?
H96A C96 H96B 109.5 . . ?
C95 C96 H96C 109.5 . . ?
H96A C96 H96C 109.5 . . ?
H96B C96 H96C 109.5 . . ?
O5 C97 C98 114.2(13) . . ?
O5 C97 H97A 108.7 . . ?
C98 C97 H97A 108.7 . . ?
O5 C97 H97B 108.7 . . ?
C98 C97 H97B 108.7 . . ?
H97A C97 H97B 107.6 . . ?
O18 C98 C97 112.5(13) . . ?
O18 C98 H98A 109.1 . . ?
C97 C98 H98A 109.1 . . ?
O18 C98 H98B 109.1 . . ?
C97 C98 H98B 109.1 . . ?
H98A C98 H98B 107.8 . . ?
C98 O18 C99 116.8(12) . . ?
C98 O18 K1 102.4(18) . . ?
C99 O18 K1 120(2) . . ?
O18 C99 C00 111.8(13) . . ?
O18 C99 H99A 109.3 . . ?
C00 C99 H99A 109.3 . . ?
O18 C99 H99B 109.3 . . ?
C00 C99 H99B 109.3 . . ?
H99A C99 H99B 107.9 . . ?
O19 C00 C99 113.0(13) . . ?
O19 C00 H00A 109.0 . . ?
C99 C00 H00A 109.0 . . ?
O19 C00 H00B 109.0 . . ?
C99 C00 H00B 109.0 . . ?
H00A C00 H00B 107.8 . . ?
C00 O19 C01 113.3(13) . . ?
O19 C01 C02 111.1(12) . . ?
O19 C01 H01A 109.4 . . ?
C02 C01 H01A 109.4 . . ?
O19 C01 H01B 109.4 . . ?
C02 C01 H01B 109.4 . . ?
H01A C01 H01B 108.0 . . ?
O2 C02 C01 113.6(13) . . ?
O2 C02 H02A 108.8 . . ?
C01 C02 H02A 108.8 . . ?
O2 C02 H02B 108.8 . . ?
C01 C02 H02B 108.8 . . ?
H02A C02 H02B 107.7 . . ?
N7 C03 C04 180.0 . . ?
C03 C04 H04A 109.5 . . ?
C03 C04 H04B 109.5 . . ?
H04A C04 H04B 109.5 . . ?
C03 C04 H04C 109.5 . . ?
H04A C04 H04C 109.5 . . ?
H04B C04 H04C 109.5 . . ?

loop_
_geom_bond_atom_site_label_1
_geom_bond_atom_site_label_2
_geom_bond_distance
_geom_bond_site_symmetry_2
_geom_bond_publ_flag
C1 C2 1.329(10) . ?
C1 P1 1.803(8) . ?
C1 H1 0.9500 . ?
C2 P2 1.814(8) . ?
C2 H2 0.9500 . ?
C3 C8 1.394(10) . ?
C3 C4 1.395(10) . ?
C3 P1 1.817(7) . ?
C4 C5 1.385(10) . ?
C4 H4 0.9500 . ?
C5 C6 1.376(11) . ?
C5 H5 0.9500 . ?
C6 C7 1.376(12) . ?
C6 H6 0.9500 . ?
C7 C8 1.381(11) . ?
C7 H7 0.9500 . ?
C8 H8 0.9500 . ?
C9 C14 1.398(10) . ?
C9 C10 1.400(10) . ?
C9 P1 1.820(8) . ?
C10 C11 1.383(11) . ?
C10 H10 0.9500 . ?
C11 C12 1.364(12) . ?
C11 H11 0.9500 . ?
C12 C13 1.359(11) . ?
C12 H12 0.9500 . ?
C13 C14 1.375(11) . ?
C13 H13 0.9500 . ?
C14 H14 0.9500 . ?
C15 C16 1.393(10) . ?
C15 C20 1.411(10) . ?
C15 P2 1.823(8) . ?
C16 C17 1.373(11) . ?
C16 H16 0.9500 . ?
C17 C18 1.379(11) . ?
C17 H17 0.9500 . ?
C18 C19 1.356(10) . ?
C18 H18 0.9500 . ?
C19 C20 1.384(10) . ?
C19 H19 0.9500 . ?
C20 H20 0.9500 . ?
C21 C22 1.347(11) . ?
C21 C26 1.374(11) . ?
C21 P2 1.848(8) . ?
C22 C23 1.389(13) . ?
C22 H22 0.9500 . ?
C23 C24 1.350(15) . ?
C23 H23 0.9500 . ?
C24 C25 1.364(14) . ?
C24 H24 0.9500 . ?
C25 C26 1.391(12) . ?
C25 H25 0.9500 . ?
C26 H26 0.9500 . ?
C27 O1 1.154(9) . ?
C27 Fe1 1.770(10) . ?
C28 N1 1.162(8) . ?
C28 Fe1 1.915(8) . ?
C29 N2 1.161(9) . ?
C29 Fe1 1.914(9) . ?
O2 C41 1.405(7) . ?
O2 C02 1.417(8) . ?
O2 C30 1.421(6) . ?
O2 K1 2.914(6) . ?
C30 C31 1.474(7) . ?
C30 H30A 0.9900 . ?
C30 H30B 0.9900 . ?
C31 O3 1.409(6) . ?
C31 H31A 0.9900 . ?
C31 H31B 0.9900 . ?
O3 C32 1.429(6) . ?
O3 K1 2.854(6) . ?
C32 C33 1.485(7) . ?
C32 H32A 0.9900 . ?
C32 H32B 0.9900 . ?
C33 O4 1.424(6) . ?
C33 H33A 0.9900 . ?
C33 H33B 0.9900 . ?
O4 C34 1.423(6) . ?
O4 K1 2.893(6) . ?
C34 C35 1.489(7) . ?
C34 H34A 0.9900 . ?
C34 H34B 0.9900 . ?
C35 O5 1.416(6) . ?
C35 H35A 0.9900 . ?
C35 H35B 0.9900 . ?
O5 C36 1.418(7) . ?
O5 C97 1.418(8) . ?
O5 K1 2.917(6) . ?
C36 C37 1.469(8) . ?
C36 H36A 0.9900 . ?
C36 H36B 0.9900 . ?
C37 O6 1.415(7) . ?
C37 H37A 0.9900 . ?
C37 H37B 0.9900 . ?
O6 C38 1.410(7) . ?
O6 K1 2.994(8) . ?
C38 C39 1.485(8) . ?
C38 H38A 0.9900 . ?
C38 H38B 0.9900 . ?
C39 O7 1.427(7) . ?
C39 H39A 0.9900 . ?
C39 H39B 0.9900 . ?
O7 C40 1.424(7) . ?
O7 K1 2.977(7) . ?
C40 C41 1.500(8) . ?
C40 H40A 0.9900 . ?
C40 H40B 0.9900 . ?
C41 H41A 0.9900 . ?
C41 H41B 0.9900 . ?
C42 C43 1.324(10) . ?
C42 P3 1.825(8) . ?
C42 H42 0.9500 . ?
C43 P4 1.828(8) . ?
C43 H43 0.9500 . ?
C44 C49 1.394(10) . ?
C44 C45 1.401(10) . ?
C44 P3 1.834(9) . ?
C45 C46 1.370(11) . ?
C45 H45 0.9500 . ?
C46 C47 1.379(12) . ?
C46 H46 0.9500 . ?
C47 C48 1.382(11) . ?
C47 H47 0.9500 . ?
C48 C49 1.395(11) . ?
C48 H48 0.9500 . ?
C49 H49 0.9500 . ?
C50 C51 1.367(12) . ?
C50 C55 1.379(12) . ?
C50 P3 1.835(8) . ?
C51 C52 1.401(13) . ?
C51 H51 0.9500 . ?
C52 C53 1.327(14) . ?
C52 H52 0.9500 . ?
C53 C54 1.355(14) . ?
C53 H53 0.9500 . ?
C54 C55 1.382(12) . ?
C54 H54 0.9500 . ?
C55 H55 0.9500 . ?
C56 C57 1.381(10) . ?
C56 C61 1.391(10) . ?
C56 P4 1.840(8) . ?
C57 C58 1.392(10) . ?
C57 H57 0.9500 . ?
C58 C59 1.373(11) . ?
C58 H58 0.9500 . ?
C59 C60 1.369(12) . ?
C59 H59 0.9500 . ?
C60 C61 1.371(11) . ?
C60 H60 0.9500 . ?
C61 H61 0.9500 . ?
C62 C63 1.370(10) . ?
C62 C67 1.372(11) . ?
C62 P4 1.836(8) . ?
C63 C64 1.376(11) . ?
C63 H63 0.9500 . ?
C64 C65 1.392(12) . ?
C64 H64 0.9500 . ?
C65 C66 1.358(12) . ?
C65 H65 0.9500 . ?
C66 C67 1.387(12) . ?
C66 H66 0.9500 . ?
C67 H67 0.9500 . ?
C68 O8 1.141(9) . ?
C68 Fe2 1.801(9) . ?
C69 N3 1.155(9) . ?
C69 Fe2 1.913(9) . ?
C70 N4 1.151(9) . ?
C70 Fe2 1.936(9) . ?
O9 C71 1.412(6) . ?
O9 C82 1.426(6) . ?
O9 K2 2.865(6) . ?
C71 C72 1.466(7) . ?
C71 H71A 0.9900 . ?
C71 H71B 0.9900 . ?
C72 O10 1.418(6) . ?
C72 H72A 0.9900 . ?
C72 H72B 0.9900 . ?
O10 C73 1.405(7) . ?
O10 C89 1.419(8) . ?
O10 K2 2.910(6) . ?
C73 C74 1.495(8) . ?
C73 H73A 0.9900 . ?
C73 H73B 0.9900 . ?
C74 O11 1.423(7) . ?
C74 H74A 0.9900 . ?
C74 H74B 0.9900 . ?
O11 C75 1.421(7) . ?
O11 K2 2.983(8) . ?
C75 C76 1.479(8) . ?
C75 H75A 0.9900 . ?
C75 H75B 0.9900 . ?
C76 O12 1.408(7) . ?
C76 H76A 0.9900 . ?
C76 H76B 0.9900 . ?
O12 C77 1.415(7) . ?
O12 K2 3.008(9) . ?
C77 C78 1.475(8) . ?
C77 H77A 0.9900 . ?
C77 H77B 0.9900 . ?
C78 O13 1.432(7) . ?
C78 H78A 0.9900 . ?
C78 H78B 0.9900 . ?
O13 C94 1.422(8) . ?
O13 C79 1.422(6) . ?
O13 K2 2.850(7) . ?
C79 C80 1.484(7) . ?
C79 H79A 0.9900 . ?
C79 H79B 0.9900 . ?
C80 O14 1.424(6) . ?
C80 H80A 0.9900 . ?
C80 H80B 0.9900 . ?
O14 C81 1.425(6) . ?
O14 K2 2.903(6) . ?
C81 C82 1.486(7) . ?
C81 H81A 0.9900 . ?
C81 H81B 0.9900 . ?
C82 H82A 0.9900 . ?
C82 H82B 0.9900 . ?
N1 K1 2.915(7) . ?
N2 K1 3.065(7) . ?
N3 K2 3.038(7) . ?
N4 K2 2.930(7) . ?
P1 Fe1 2.169(2) . ?
P2 Fe1 2.169(2) . ?
P3 Fe2 2.166(2) . ?
P4 Fe2 2.168(2) . ?
Fe1 H1A 1.51(6) . ?
Fe2 H2A 1.58(7) . ?
K1 O18 2.74(2) . ?
K2 O17 2.763(16) . ?
C83 C84 1.507(9) . ?
C83 H83A 0.9800 . ?
C83 H83B 0.9800 . ?
C83 H83C 0.9800 . ?
C84 O15 1.427(8) . ?
C84 H84A 0.9900 . ?
C84 H84B 0.9900 . ?
O15 C85 1.453(8) . ?
C85 C86 1.516(9) . ?
C85 H85A 0.9900 . ?
C85 H85B 0.9900 . ?
C86 H86A 0.9800 . ?
C86 H86B 0.9800 . ?
C86 H86C 0.9800 . ?
N5 C87 1.1400 . ?
C87 C88 1.4399 . ?
C88 H88A 0.9799 . ?
C88 H88B 0.9800 . ?
C88 H88C 0.9800 . ?
C89 C90 1.470(9) . ?
C89 H89A 0.9900 . ?
C89 H89B 0.9900 . ?
C90 O16 1.414(8) . ?
C90 H90A 0.9900 . ?
C90 H90B 0.9900 . ?
O16 C91 1.410(8) . ?
C91 C92 1.483(9) . ?
C91 H91A 0.9900 . ?
C91 H91B 0.9900 . ?
C92 O17 1.412(8) . ?
C92 H92A 0.9900 . ?
C92 H92B 0.9900 . ?
O17 C93 1.410(8) . ?
C93 C94 1.479(9) . ?
C93 H93A 0.9900 . ?
C93 H93B 0.9900 . ?
C94 H94A 0.9900 . ?
C94 H94B 0.9900 . ?
N6 C95 1.1399 . ?
C95 C96 1.4401 . ?
C96 H96A 0.9800 . ?
C96 H96B 0.9800 . ?
C96 H96C 0.9800 . ?
C97 C98 1.475(9) . ?
C97 H97A 0.9900 . ?
C97 H97B 0.9900 . ?
C98 O18 1.412(8) . ?
C98 H98A 0.9900 . ?
C98 H98B 0.9900 . ?
O18 C99 1.415(8) . ?
C99 C00 1.479(9) . ?
C99 H99A 0.9900 . ?
C99 H99B 0.9900 . ?
C00 O19 1.415(8) . ?
C00 H00A 0.9900 . ?
C00 H00B 0.9900 . ?
O19 C01 1.419(8) . ?
C01 C02 1.476(9) . ?
C01 H01A 0.9900 . ?
C01 H01B 0.9900 . ?
C02 H02A 0.9900 . ?
C02 H02B 0.9900 . ?
N7 C03 1.1400 . ?
C03 C04 1.4400 . ?
C04 H04A 0.9800 . ?
C04 H04B 0.9800 . ?
C04 H04C 0.9700 . ?
